data_7249034
loop_
_publ_author_name
'Huan, Zhipeng'
'Zou, Huiqi'
'Wang, Na'
'Lu, Jing'
'Liu, Houting'
'Wang, Suna'
'Li, Yunwu'

_publ_section_title
;
 Two water-rich amphiphilic and hydrophilic coordination polymers:
 syntheses, structures and proton conduction behaviors in Nafion composite
 membranes
;
_journal_issue 32
_journal_name_full CrystEngComm
_journal_page_first 4339
_journal_page_last 4349
_journal_paper_doi 10.1039/D4CE00455H
_journal_volume 26
_journal_year 2024
_chemical_formula_sum 'C24 H26 Cd1.5 N3 O11'
_chemical_formula_weight 701.08
_space_group_crystal_system triclinic
_space_group_IT_number 2
_space_group_name_Hall '-P 1'
_space_group_name_H-M_alt 'P -1'
_atom_sites_solution_hydrogens mixed
_audit_creation_method SHELXL-2018/3
_audit_update_record
;
2024-04-29 deposited with the CCDC.	2024-07-02 downloaded from the CCDC.
;
_cell_angle_alpha 84.048(3)
_cell_angle_beta 79.544(4)
_cell_angle_gamma 83.723(4)
_cell_formula_units_Z 2
_cell_length_a 10.2225(5)
_cell_length_b 11.0134(5)
_cell_length_c 12.1627(4)
_cell_measurement_reflns_used 3046
_cell_measurement_temperature 293(2)
_cell_measurement_theta_max 70.7590
_cell_measurement_theta_min 3.7070
_cell_volume 1333.59(10)
_computing_cell_refinement 'CrysAlisPro 1.171.40.53 (Rigaku OD, 2019)'
_computing_data_collection 'CrysAlisPro 1.171.40.53 (Rigaku OD, 2019)'
_computing_data_reduction 'CrysAlisPro 1.171.40.53 (Rigaku OD, 2019)'
_computing_structure_refinement 'SHELXL-2018/3 (Sheldrick, 2018)'
_computing_structure_solution 'SHELXL-2018/3 (Sheldrick, 2018)'
_diffrn_ambient_temperature 293(2)
_diffrn_measured_fraction_theta_full 0.998
_diffrn_measured_fraction_theta_max 0.998
_diffrn_measurement_device_type 'Xcalibur, Eos, Gemini'
_diffrn_radiation_type CuK\a
_diffrn_radiation_wavelength 1.54184
_diffrn_reflns_av_R_equivalents 0.0381
_diffrn_reflns_av_unetI/netI 0.0674
_diffrn_reflns_Laue_measured_fraction_full 0.998
_diffrn_reflns_Laue_measured_fraction_max 0.998
_diffrn_reflns_limit_h_max 11
_diffrn_reflns_limit_h_min -12
_diffrn_reflns_limit_k_max 10
_diffrn_reflns_limit_k_min -13
_diffrn_reflns_limit_l_max 12
_diffrn_reflns_limit_l_min -14
_diffrn_reflns_number 8474
_diffrn_reflns_point_group_measured_fraction_full 0.998
_diffrn_reflns_point_group_measured_fraction_max 0.998
_diffrn_reflns_theta_full 67.240
_diffrn_reflns_theta_max 67.240
_diffrn_reflns_theta_min 3.709
_diffrn_source 'fine-focus sealed X-ray tube'
_exptl_absorpt_coefficient_mu 10.241
_exptl_absorpt_correction_T_max 1.00000
_exptl_absorpt_correction_T_min 0.60132
_exptl_absorpt_correction_type multi-scan
_exptl_absorpt_process_details SADABS
_exptl_crystal_colour WHITE
_exptl_crystal_density_diffrn 1.746
_exptl_crystal_description BLOCK
_exptl_crystal_F_000 702
_exptl_crystal_size_max 0.130
_exptl_crystal_size_mid 0.120
_exptl_crystal_size_min 0.110
_refine_diff_density_max 1.263
_refine_diff_density_min -0.896
_refine_diff_density_rms 0.118
_refine_ls_extinction_method none
_refine_ls_goodness_of_fit_ref 1.015
_refine_ls_hydrogen_treatment constr
_refine_ls_matrix_type full
_refine_ls_number_parameters 406
_refine_ls_number_reflns 4777
_refine_ls_number_restraints 1182
_refine_ls_restrained_S_all 0.969
_refine_ls_R_factor_all 0.0657
_refine_ls_R_factor_gt 0.0494
_refine_ls_shift/su_max 0.000
_refine_ls_shift/su_mean 0.000
_refine_ls_structure_factor_coef Fsqd
_refine_ls_weighting_details 'w=1/[\s^2^(Fo^2^)+(0.0688P)^2^] where P=(Fo^2^+2Fc^2^)/3'
_refine_ls_weighting_scheme calc
_refine_ls_wR_factor_gt 0.1214
_refine_ls_wR_factor_ref 0.1340
_reflns_Friedel_coverage 0.000
_reflns_number_gt 3749
_reflns_number_total 4777
_reflns_threshold_expression 'I > 2\s(I)'
_cod_data_source_file d4ce00455h2.cif
_cod_data_source_block exp_10769
_cod_depositor_comments 'Adding full bibliography for 7249034--7249035.cif.'
_cod_original_formula_sum 'C24 H26 Cd1.50 N3 O11'
_cod_database_code 7249034
_shelx_shelxl_version_number 2018/3
_shelx_space_group_comment
;
The symmetry employed for this shelxl refinement is uniquely defined
by the following loop, which should always be used as a source of
symmetry information in preference to the above space-group names.
They are only intended as comments.
;
_shelx_estimated_absorpt_t_min 0.349
_shelx_estimated_absorpt_t_max 0.399

loop_
_space_group_symop_operation_xyz
'x, y, z'
'-x, -y, -z'

loop_
_atom_site_label
_atom_site_type_symbol
_atom_site_fract_x
_atom_site_fract_y
_atom_site_fract_z
_atom_site_U_iso_or_equiv
_atom_site_adp_type
_atom_site_occupancy
_atom_site_site_symmetry_order
_atom_site_calc_flag
_atom_site_refinement_flags_posn
_atom_site_refinement_flags_adp
_atom_site_refinement_flags_occupancy
_atom_site_disorder_assembly
_atom_site_disorder_group
Cd1 Cd 0.39631(4) 0.27309(4) 0.69535(4) 0.03775(15) Uani 1 1 d . U . . .
Cd2 Cd 1.000000 1.000000 0.500000 0.04120(18) Uani 1 2 d S U P . .
N1 N 0.3657(6) 0.2842(6) 0.8894(5) 0.0556(14) Uani 1 1 d . U . . .
N2 N 0.3807(5) 0.0765(5) 0.7838(5) 0.0477(12) Uani 1 1 d . U . . .
O1 O 0.5382(4) 0.4235(4) 0.6751(4) 0.0571(12) Uani 1 1 d . U . . .
O2 O 0.6591(4) 0.2473(4) 0.6837(4) 0.0468(10) Uani 1 1 d . U . . .
O3 O 1.1588(4) 0.2600(4) 0.6812(4) 0.0506(11) Uani 1 1 d . U . . .
O4 O 1.2351(4) 0.4375(4) 0.6695(4) 0.0554(12) Uani 1 1 d . U . . .
O5 O 0.9658(4) 0.8114(4) 0.5754(4) 0.0521(11) Uani 1 1 d . U . . .
O6 O 0.7453(4) 0.8163(4) 0.5900(4) 0.0425(10) Uani 1 1 d . U . . .
O7 O 0.4553(4) 0.2041(4) 0.5223(3) 0.0487(11) Uani 1 1 d . U . . .
H7A H 0.385365 0.199932 0.494716 0.073 Uiso 1 1 d R U . . .
H7B H 0.504815 0.253412 0.480186 0.073 Uiso 1 1 d R U . . .
O8 O 0.7740(5) 1.0623(4) 0.5377(4) 0.0635(14) Uani 1 1 d . U . . .
H8B H 0.738142 1.023059 0.597453 0.095 Uiso 1 1 d R U . . .
H8C H 0.763592 1.138629 0.546073 0.095 Uiso 1 1 d R U . . .
O9 O 1.0293(6) 1.0596(5) 0.6675(5) 0.0768(17) Uani 1 1 d . U . . .
H9B H 1.091112 1.107130 0.660213 0.092 Uiso 1 1 d R U . . .
H9C H 1.042452 0.999340 0.715073 0.092 Uiso 1 1 d R U . . .
O10 O 0.6185(7) 0.3568(6) 0.3842(6) 0.113(2) Uani 1 1 d . U . . .
H10C H 0.652780 0.420131 0.395970 0.135 Uiso 1 1 d R U . . .
H10B H 0.570400 0.373081 0.333521 0.135 Uiso 1 1 d R U . . .
C1 C 0.6497(6) 0.3606(6) 0.6725(5) 0.0385(13) Uani 1 1 d . U . . .
C2 C 0.7708(5) 0.4312(5) 0.6557(5) 0.0320(11) Uani 1 1 d . U . . .
C3 C 0.8960(6) 0.3704(5) 0.6665(5) 0.0343(12) Uani 1 1 d . U . . .
H3 H 0.904816 0.285690 0.681663 0.041 Uiso 1 1 calc R U . . .
C4 C 1.0069(5) 0.4355(5) 0.6549(4) 0.0307(11) Uani 1 1 d . U . . .
C5 C 1.1421(6) 0.3740(6) 0.6692(5) 0.0377(13) Uani 1 1 d . U . . .
C6 C 0.9921(6) 0.5618(5) 0.6301(5) 0.0337(12) Uani 1 1 d . U . . .
H6 H 1.066340 0.605932 0.621671 0.040 Uiso 1 1 calc R U . . .
C7 C 0.8697(5) 0.6235(5) 0.6176(4) 0.0315(11) Uani 1 1 d . U . . .
C8 C 0.7609(5) 0.5571(5) 0.6313(5) 0.0315(11) Uani 1 1 d . U . . .
H8 H 0.677953 0.597916 0.623925 0.038 Uiso 1 1 calc R U . . .
C9 C 0.8591(6) 0.7609(5) 0.5923(5) 0.0367(12) Uani 1 1 d . U . . .
C10 C 0.3649(9) 0.3857(9) 0.9401(7) 0.074(2) Uani 1 1 d . U . . .
H10 H 0.380122 0.458946 0.896541 0.088 Uiso 1 1 calc R U . . .
C11 C 0.3413(10) 0.3856(10) 1.0594(8) 0.089(2) Uani 1 1 d . U . . .
H11 H 0.338054 0.457841 1.093530 0.106 Uiso 1 1 calc R U . . .
C12 C 0.3241(10) 0.2791(11) 1.1207(8) 0.086(2) Uani 1 1 d . U . . .
H12 H 0.311442 0.277637 1.198469 0.103 Uiso 1 1 calc R U . . .
C13 C 0.3244(8) 0.1703(9) 1.0723(7) 0.0682(19) Uani 1 1 d . U . . .
C14 C 0.3472(7) 0.1782(7) 0.9529(6) 0.0520(15) Uani 1 1 d . U . . .
C15 C 0.3546(7) 0.0681(7) 0.8971(6) 0.0521(15) Uani 1 1 d . U . . .
C16 C 0.3905(8) -0.0242(7) 0.7322(7) 0.0640(18) Uani 1 1 d . U . . .
H16 H 0.408104 -0.018433 0.654202 0.077 Uiso 1 1 calc R U . . .
C17 C 0.3754(9) -0.1413(8) 0.7912(8) 0.077(2) Uani 1 1 d . U . . .
H17 H 0.382846 -0.211231 0.752908 0.092 Uiso 1 1 calc R U . . .
C18 C 0.3497(9) -0.1482(8) 0.9048(8) 0.074(2) Uani 1 1 d . U . . .
H18 H 0.339163 -0.224171 0.944873 0.089 Uiso 1 1 calc R U . . .
C19 C 0.3388(8) -0.0445(8) 0.9626(7) 0.0636(18) Uani 1 1 d . U . . .
C20 C 0.3134(8) -0.0467(9) 1.0828(7) 0.074(2) Uani 1 1 d . U . . .
H20 H 0.301500 -0.120696 1.125991 0.089 Uiso 1 1 calc R U . . .
C21 C 0.3067(9) 0.0548(10) 1.1324(7) 0.078(2) Uani 1 1 d . U . . .
H21 H 0.289538 0.050408 1.210344 0.094 Uiso 1 1 calc R U . . .
C22 C 0.054(3) 0.7109(17) 0.8496(14) 0.141(7) Uani 0.5 1 d D U P A 1
H22A H -0.023139 0.682593 0.828927 0.211 Uiso 0.5 1 d R U P A 1
H22B H 0.110291 0.641913 0.874487 0.211 Uiso 0.5 1 d R U P A 1
H22C H 0.102431 0.755333 0.785927 0.211 Uiso 0.5 1 d R U P A 1
C23 C 0.027(3) 0.6817(19) 1.0584(14) 0.133(7) Uani 0.5 1 d D U P A 1
H23A H -0.020152 0.721530 1.122445 0.200 Uiso 0.5 1 calc R U P A 1
H23B H 0.118402 0.659457 1.067665 0.200 Uiso 0.5 1 calc R U P A 1
H23C H -0.014031 0.609246 1.051705 0.200 Uiso 0.5 1 calc R U P A 1
C24 C 0.016(3) 0.8897(15) 0.9625(14) 0.129(6) Uani 0.5 1 d D U P A 1
H24 H 0.011342 0.918046 1.032723 0.155 Uiso 0.5 1 calc R U P A 1
O11 O 0.016(4) 0.9664(15) 0.8825(17) 0.155(7) Uani 0.5 1 d D U P A 1
N3 N 0.024(3) 0.7649(15) 0.9574(12) 0.120(5) Uani 0.5 1 d D U P A 1
C24' C 0.040(2) 0.8093(17) 0.8438(11) 0.111(5) Uani 0.5 1 d D U P B 2
H24' H 0.045282 0.777226 0.775207 0.134 Uiso 0.5 1 calc R U P B 2
C23' C 0.009(3) 0.7652(18) 1.0512(10) 0.116(6) Uani 0.5 1 d D U P B 2
H23D H -0.035408 0.846664 1.048869 0.174 Uiso 0.5 1 calc R U P B 2
H23E H 0.087428 0.764080 1.084484 0.174 Uiso 0.5 1 calc R U P B 2
H23F H -0.050212 0.709693 1.095076 0.174 Uiso 0.5 1 calc R U P B 2
O11' O 0.027(3) 0.9199(17) 0.8456(14) 0.139(7) Uani 0.5 1 d D U P B 2
C22' C 0.069(3) 0.5959(15) 0.9253(18) 0.149(7) Uani 0.5 1 d D U P B 2
H22D H -0.004918 0.569915 0.898356 0.224 Uiso 0.5 1 calc R U P B 2
H22E H 0.077553 0.552336 0.996587 0.224 Uiso 0.5 1 calc R U P B 2
H22F H 0.149781 0.579053 0.872589 0.224 Uiso 0.5 1 calc R U P B 2
N3' N 0.047(3) 0.7278(15) 0.9378(12) 0.120(5) Uani 0.5 1 d D U P B 2

loop_
_atom_site_aniso_label
_atom_site_aniso_U_11
_atom_site_aniso_U_22
_atom_site_aniso_U_33
_atom_site_aniso_U_23
_atom_site_aniso_U_13
_atom_site_aniso_U_12
Cd1 0.0282(2) 0.0355(2) 0.0501(3) -0.00078(18) -0.00804(17) -0.00600(17)
Cd2 0.0397(3) 0.0263(3) 0.0585(4) -0.0017(3) -0.0090(3) -0.0078(2)
N1 0.048(3) 0.065(3) 0.054(3) -0.012(3) -0.009(2) -0.002(3)
N2 0.038(3) 0.052(3) 0.054(3) -0.003(2) -0.009(2) -0.010(2)
O1 0.034(2) 0.043(2) 0.093(3) 0.002(2) -0.012(2) -0.005(2)
O2 0.038(2) 0.029(2) 0.073(3) -0.003(2) -0.006(2) -0.0092(18)
O3 0.034(2) 0.041(2) 0.080(3) -0.007(2) -0.017(2) 0.0018(19)
O4 0.036(2) 0.044(2) 0.090(3) 0.004(2) -0.020(2) -0.014(2)
O5 0.042(2) 0.033(2) 0.084(3) 0.008(2) -0.018(2) -0.0152(19)
O6 0.038(2) 0.032(2) 0.060(3) -0.0072(19) -0.0131(19) -0.0015(18)
O7 0.036(2) 0.063(3) 0.047(3) -0.001(2) -0.0065(19) -0.013(2)
O8 0.049(3) 0.047(3) 0.092(4) -0.003(3) -0.005(3) -0.004(2)
O9 0.111(5) 0.057(3) 0.073(4) -0.004(3) -0.029(3) -0.034(3)
O10 0.119(5) 0.093(5) 0.127(5) -0.007(4) 0.004(4) -0.060(4)
C1 0.031(3) 0.039(3) 0.047(3) -0.003(2) -0.008(2) -0.006(2)
C2 0.029(3) 0.033(3) 0.036(3) -0.002(2) -0.009(2) -0.004(2)
C3 0.034(3) 0.029(3) 0.039(3) -0.002(2) -0.005(2) -0.003(2)
C4 0.028(3) 0.032(3) 0.033(3) -0.003(2) -0.006(2) -0.005(2)
C5 0.030(3) 0.038(3) 0.045(3) 0.000(3) -0.007(2) -0.006(2)
C6 0.028(3) 0.035(3) 0.040(3) -0.003(2) -0.009(2) -0.010(2)
C7 0.031(3) 0.032(3) 0.032(3) -0.003(2) -0.004(2) -0.006(2)
C8 0.028(3) 0.029(3) 0.038(3) -0.003(2) -0.007(2) -0.001(2)
C9 0.038(3) 0.035(3) 0.040(3) -0.004(2) -0.013(2) -0.003(2)
C10 0.075(5) 0.074(5) 0.070(4) -0.013(4) -0.009(4) 0.000(4)
C11 0.099(6) 0.089(5) 0.078(5) -0.036(5) -0.007(4) 0.005(5)
C12 0.081(5) 0.110(6) 0.061(4) -0.018(4) 0.000(4) 0.007(5)
C13 0.054(4) 0.094(5) 0.053(4) -0.005(4) -0.007(3) 0.007(4)
C14 0.038(3) 0.066(4) 0.048(3) 0.001(3) -0.007(3) 0.003(3)
C15 0.038(3) 0.062(4) 0.056(3) 0.001(3) -0.010(3) -0.004(3)
C16 0.063(4) 0.055(4) 0.073(4) -0.005(4) -0.014(3) -0.002(3)
C17 0.075(5) 0.057(4) 0.099(5) -0.003(4) -0.016(4) -0.012(4)
C18 0.064(4) 0.064(4) 0.090(5) 0.017(4) -0.011(4) -0.011(4)
C19 0.049(4) 0.070(4) 0.067(4) 0.018(3) -0.010(3) -0.011(3)
C20 0.056(4) 0.087(5) 0.071(4) 0.028(4) -0.007(3) -0.004(4)
C21 0.066(4) 0.106(5) 0.053(4) 0.013(4) -0.002(3) 0.001(4)
C22 0.118(12) 0.196(15) 0.108(12) 0.005(13) -0.033(11) -0.006(14)
C23 0.117(12) 0.181(15) 0.085(11) 0.020(12) -0.007(10) 0.009(14)
C24 0.102(10) 0.166(12) 0.110(10) 0.021(10) -0.018(9) 0.000(12)
O11 0.125(12) 0.207(14) 0.116(12) 0.039(12) -0.020(11) 0.004(14)
N3 0.098(10) 0.155(11) 0.103(9) 0.006(10) -0.019(9) -0.005(11)
C24' 0.086(9) 0.144(12) 0.102(9) 0.019(10) -0.031(8) -0.001(12)
C23' 0.107(12) 0.157(14) 0.076(10) 0.016(12) -0.017(10) -0.004(13)
O11' 0.116(11) 0.179(13) 0.113(11) 0.039(11) -0.031(10) 0.003(13)
C22' 0.153(13) 0.162(14) 0.128(12) -0.006(12) -0.029(11) 0.008(14)
N3' 0.101(10) 0.155(11) 0.098(9) 0.017(10) -0.026(9) 0.000(11)

loop_
_atom_type_symbol
_atom_type_description
_atom_type_scat_dispersion_real
_atom_type_scat_dispersion_imag
_atom_type_scat_source
C C 0.0181 0.0091 'International Tables Vol C Tables 4.2.6.8 and 6.1.1.4'
H H 0.0000 0.0000 'International Tables Vol C Tables 4.2.6.8 and 6.1.1.4'
N N 0.0311 0.0180 'International Tables Vol C Tables 4.2.6.8 and 6.1.1.4'
O O 0.0492 0.0322 'International Tables Vol C Tables 4.2.6.8 and 6.1.1.4'
Cd Cd 0.1185 4.6533 'International Tables Vol C Tables 4.2.6.8 and 6.1.1.4'

loop_
_geom_angle_atom_site_label_1
_geom_angle_atom_site_label_2
_geom_angle_atom_site_label_3
_geom_angle
_geom_angle_site_symmetry_1
_geom_angle_site_symmetry_3
_geom_angle_publ_flag
O7 Cd1 O1 98.88(17) . . ?
O7 Cd1 N2 93.00(18) . . ?
O1 Cd1 N2 137.69(18) . . ?
O7 Cd1 N1 162.3(2) . . ?
O1 Cd1 N1 88.2(2) . . ?
N2 Cd1 N1 71.2(2) . . ?
O7 Cd1 O4 103.31(17) . 1_455 ?
O1 Cd1 O4 83.95(15) . 1_455 ?
N2 Cd1 O4 132.37(17) . 1_455 ?
N1 Cd1 O4 93.6(2) . 1_455 ?
O7 Cd1 O3 88.43(15) . 1_455 ?
O1 Cd1 O3 136.85(16) . 1_455 ?
N2 Cd1 O3 83.57(17) . 1_455 ?
N1 Cd1 O3 97.51(18) . 1_455 ?
O4 Cd1 O3 53.11(14) 1_455 1_455 ?
O7 Cd1 O2 81.15(14) . . ?
O1 Cd1 O2 52.00(14) . . ?
N2 Cd1 O2 90.64(16) . . ?
N1 Cd1 O2 90.72(17) . . ?
O4 Cd1 O2 135.59(14) 1_455 . ?
O3 Cd1 O2 167.81(14) 1_455 . ?
O5 Cd2 O5 180.0 . 2_776 ?
O5 Cd2 O9 88.33(19) . 2_776 ?
O5 Cd2 O9 91.67(19) 2_776 2_776 ?
O5 Cd2 O9 91.67(19) . . ?
O5 Cd2 O9 88.33(19) 2_776 . ?
O9 Cd2 O9 180.0 2_776 . ?
O5 Cd2 O8 91.63(17) . . ?
O5 Cd2 O8 88.37(17) 2_776 . ?
O9 Cd2 O8 88.9(2) 2_776 . ?
O9 Cd2 O8 91.1(2) . . ?
O5 Cd2 O8 88.37(17) . 2_776 ?
O5 Cd2 O8 91.63(17) 2_776 2_776 ?
O9 Cd2 O8 91.1(2) 2_776 2_776 ?
O9 Cd2 O8 88.9(2) . 2_776 ?
O8 Cd2 O8 180.0 . 2_776 ?
C10 N1 C14 118.6(7) . . ?
C10 N1 Cd1 125.3(6) . . ?
C14 N1 Cd1 116.0(5) . . ?
C16 N2 C15 118.7(7) . . ?
C16 N2 Cd1 125.2(5) . . ?
C15 N2 Cd1 116.0(5) . . ?
C1 O1 Cd1 101.2(4) . . ?
C1 O2 Cd1 84.7(3) . . ?
C5 O3 Cd1 89.6(3) . 1_655 ?
C5 O4 Cd1 96.3(4) . 1_655 ?
C9 O5 Cd2 127.8(4) . . ?
O2 C1 O1 122.1(5) . . ?
O2 C1 C2 121.6(5) . . ?
O1 C1 C2 116.3(5) . . ?
C8 C2 C3 118.6(5) . . ?
C8 C2 C1 121.1(5) . . ?
C3 C2 C1 120.3(5) . . ?
C4 C3 C2 120.5(5) . . ?
C3 C4 C6 118.8(5) . . ?
C3 C4 C5 122.1(5) . . ?
C6 C4 C5 119.1(5) . . ?
O4 C5 O3 121.1(6) . . ?
O4 C5 C4 119.6(5) . . ?
O3 C5 C4 119.4(5) . . ?
C7 C6 C4 121.7(5) . . ?
C8 C7 C6 118.4(5) . . ?
C8 C7 C9 122.2(5) . . ?
C6 C7 C9 119.4(5) . . ?
C7 C8 C2 122.1(5) . . ?
O5 C9 O6 124.8(6) . . ?
O5 C9 C7 116.9(5) . . ?
O6 C9 C7 118.4(5) . . ?
N1 C10 C11 122.0(9) . . ?
C12 C11 C10 118.3(9) . . ?
C11 C12 C13 122.2(9) . . ?
C12 C13 C21 124.9(8) . . ?
C12 C13 C14 116.1(9) . . ?
C21 C13 C14 118.9(9) . . ?
N1 C14 C13 122.8(7) . . ?
N1 C14 C15 118.1(6) . . ?
C13 C14 C15 119.1(7) . . ?
N2 C15 C19 122.7(7) . . ?
N2 C15 C14 118.4(7) . . ?
C19 C15 C14 118.9(7) . . ?
N2 C16 C17 122.5(8) . . ?
C18 C17 C16 118.1(8) . . ?
C17 C18 C19 121.4(8) . . ?
C18 C19 C15 116.6(7) . . ?
C18 C19 C20 123.7(8) . . ?
C15 C19 C20 119.6(8) . . ?
C21 C20 C19 120.7(8) . . ?
C20 C21 C13 122.8(8) . . ?
O11 C24 N3 125.4(10) . . ?
C24 N3 C23 120.6(9) . . ?
C24 N3 C22 121.1(8) . . ?
C23 N3 C22 117.3(8) . . ?
O11' C24' N3' 124.0(10) . . ?
C24' N3' C23' 122.3(8) . . ?
C24' N3' C22' 119.5(9) . . ?
C23' N3' C22' 117.2(8) . . ?

loop_
_geom_bond_atom_site_label_1
_geom_bond_atom_site_label_2
_geom_bond_distance
_geom_bond_site_symmetry_2
_geom_bond_publ_flag
Cd1 O7 2.268(4) . ?
Cd1 O1 2.284(4) . ?
Cd1 N2 2.324(6) . ?
Cd1 N1 2.338(6) . ?
Cd1 O4 2.348(5) 1_455 ?
Cd1 O3 2.486(4) 1_455 ?
Cd1 O2 2.650(4) . ?
Cd2 O5 2.219(4) . ?
Cd2 O5 2.219(4) 2_776 ?
Cd2 O9 2.284(5) 2_776 ?
Cd2 O9 2.284(5) . ?
Cd2 O8 2.314(5) . ?
Cd2 O8 2.314(5) 2_776 ?
N1 C10 1.331(10) . ?
N1 C14 1.343(9) . ?
N2 C16 1.315(9) . ?
N2 C15 1.352(8) . ?
O1 C1 1.265(7) . ?
O2 C1 1.236(7) . ?
O3 C5 1.246(7) . ?
O4 C5 1.240(7) . ?
O5 C9 1.253(7) . ?
O6 C9 1.257(7) . ?
C1 C2 1.505(8) . ?
C2 C8 1.384(8) . ?
C2 C3 1.400(8) . ?
C3 C4 1.385(7) . ?
C4 C6 1.390(8) . ?
C4 C5 1.502(8) . ?
C6 C7 1.383(8) . ?
C7 C8 1.374(7) . ?
C7 C9 1.508(8) . ?
C10 C11 1.427(11) . ?
C11 C12 1.333(14) . ?
C12 C13 1.388(13) . ?
C13 C21 1.412(13) . ?
C13 C14 1.423(10) . ?
C14 C15 1.439(10) . ?
C15 C19 1.410(10) . ?
C16 C17 1.418(11) . ?
C17 C18 1.355(11) . ?
C18 C19 1.386(11) . ?
C19 C20 1.436(11) . ?
C20 C21 1.313(12) . ?
C22 N3 1.463(9) . ?
C23 N3 1.458(8) . ?
C24 O11 1.222(9) . ?
C24 N3 1.376(8) . ?
C24' O11' 1.212(9) . ?
C24' N3' 1.386(8) . ?
C23' N3' 1.453(9) . ?
C22' N3' 1.465(8) . ?
